data_4509626
loop_
_publ_author_name
'Gurunatha, K. L.'
'Mohapatra, Sudip'
'Suchetan, P. A.'
'Maji, Tapas Kumar'

_publ_section_title
;
 Single-Crystal-to-Single-Crystal Structural Transformation in a Flexible
 Porous Gadolinium-Organic Framework with Selective and Controlled
 Sorption Properties
;
_journal_issue 9
_journal_name_full 'Crystal Growth &amp; Design'
_journal_page_first 3844
_journal_paper_doi 10.1021/cg900541a
_journal_volume 9
_journal_year 2009
_chemical_formula_sum 'C16 H14 Gd2 O19'
_chemical_formula_weight 824.77
_chemical_name_systematic
;
 ?
;
_space_group_IT_number 13
_symmetry_cell_setting monoclinic
_symmetry_space_group_name_Hall '-P 2yc'
_symmetry_space_group_name_H-M 'P 1 2/c 1'
_atom_sites_solution_hydrogens geom
_atom_sites_solution_primary direct
_atom_sites_solution_secondary difmap
_audit_creation_method SHELXL-97
_cell_angle_alpha 90.00
_cell_angle_beta 96.2600(10)
_cell_angle_gamma 90.00
_cell_formula_units_Z 2
_cell_length_a 8.9065(2)
_cell_length_b 15.0925(3)
_cell_length_c 8.5028(2)
_cell_measurement_temperature 293(2)
_cell_volume 1136.14(4)
_computing_cell_refinement SMART
_computing_data_collection 'SMART (Bruker,2000)'
_computing_data_reduction 'SAINT (Bruker,2000)'
_computing_molecular_graphics 'Mercury 1.4.1'
_computing_publication_material 'PLATON (Spek, 2003)'
_computing_structure_refinement 'SHELXL-97 (Sheldrick, 1997)'
_computing_structure_solution 'SIR-92 (Altomare et al. 1994)'
_diffrn_ambient_temperature 293(2)
_diffrn_measured_fraction_theta_full 0.917
_diffrn_measured_fraction_theta_max 0.917
_diffrn_radiation_monochromator graphite
_diffrn_radiation_source 'fine-focus sealed tube'
_diffrn_radiation_type MoK\a
_diffrn_radiation_wavelength 0.71073
_diffrn_reflns_av_R_equivalents 0.0300
_diffrn_reflns_av_sigmaI/netI 0.0333
_diffrn_reflns_limit_h_max 13
_diffrn_reflns_limit_h_min -13
_diffrn_reflns_limit_k_max 20
_diffrn_reflns_limit_k_min -21
_diffrn_reflns_limit_l_max 11
_diffrn_reflns_limit_l_min -12
_diffrn_reflns_number 9892
_diffrn_reflns_theta_full 31.91
_diffrn_reflns_theta_max 31.91
_diffrn_reflns_theta_min 1.35
_exptl_absorpt_coefficient_mu 5.881
_exptl_absorpt_correction_T_max 0.8729
_exptl_absorpt_correction_T_min 0.6229
_exptl_absorpt_correction_type empirical
_exptl_absorpt_process_details SADABS
_exptl_crystal_colour 'greenish yellow'
_exptl_crystal_density_diffrn 2.411
_exptl_crystal_density_method 'not measured'
_exptl_crystal_description blocks
_exptl_crystal_F_000 780
_exptl_crystal_size_max 0.14
_exptl_crystal_size_mid 0.08
_exptl_crystal_size_min 0.04
_refine_diff_density_max 2.130
_refine_diff_density_min -1.151
_refine_diff_density_rms 0.183
_refine_ls_extinction_method none
_refine_ls_goodness_of_fit_ref 1.054
_refine_ls_hydrogen_treatment noref
_refine_ls_matrix_type full
_refine_ls_number_parameters 164
_refine_ls_number_reflns 3609
_refine_ls_number_restraints 0
_refine_ls_restrained_S_all 1.054
_refine_ls_R_factor_all 0.0337
_refine_ls_R_factor_gt 0.0285
_refine_ls_shift/su_max 0.000
_refine_ls_shift/su_mean 0.000
_refine_ls_structure_factor_coef Fsqd
_refine_ls_weighting_details 'calc w=1/[\s^2^(Fo^2^)+(0.0396P)^2^+2.6123P] where P=(Fo^2^+2Fc^2^)/3'
_refine_ls_weighting_scheme calc
_refine_ls_wR_factor_gt 0.0753
_refine_ls_wR_factor_ref 0.0783
_reflns_number_gt 3187
_reflns_number_total 3609
_reflns_threshold_expression >2sigma(I)
_cod_data_source_file cg900541asup1.cif
_cod_data_source_block complex1
_cod_depositor_comments
;
The following automatic conversions were performed:

'_symmetry_cell_setting' value 'Monoclinic' changed to 'monoclinic'
according to /home/saulius/struct/CIF-dictionaries/cif_core.dic
dictionary named 'cif_core.dic' version 2.4.2 from 2011-04-26.

Automatic conversion script
Id: cif_fix_values 1891 2012-01-12 08:04:46Z andrius 
;
_cod_original_sg_symbol_H-M P2/c
_cod_database_code 4509626

loop_
_symmetry_equiv_pos_as_xyz
'x, y, z'
'-x, y, -z+1/2'
'-x, -y, -z'
'x, -y, z-1/2'

loop_
_atom_site_label
_atom_site_type_symbol
_atom_site_fract_x
_atom_site_fract_y
_atom_site_fract_z
_atom_site_U_iso_or_equiv
_atom_site_adp_type
_atom_site_occupancy
_atom_site_symmetry_multiplicity
_atom_site_calc_flag
_atom_site_refinement_flags
C1 C -0.2664(4) 0.1481(2) 0.0110(4) 0.0158(6) Uani 1 1 d .
C2 C -0.3882(4) 0.1510(2) -0.1221(4) 0.0173(6) Uani 1 1 d .
C3 C -0.5408(4) 0.1549(3) -0.0932(4) 0.0188(7) Uani 1 1 d .
C4 C -0.6503(4) 0.1515(3) -0.2231(4) 0.0214(7) Uani 1 1 d .
H4 H -0.7517 0.1495 -0.2062 0.026 Uiso 1 1 calc R
C5 C -0.1383(4) 0.3326(3) 0.3984(5) 0.0285(9) Uani 1 1 d .
C6 C -0.0662(4) 0.4189(3) 0.4526(6) 0.0300(9) Uani 1 1 d .
C7 C 0.0812(5) 0.4224(3) 0.5263(8) 0.0436(13) Uani 1 1 d .
C9 C 0.1464(5) 0.5027(3) 0.5723(8) 0.0448(14) Uani 1 1 d .
H9 H 0.2453 0.5042 0.6205 0.054 Uiso 1 1 calc R
O1 O 0.1738(3) 0.0788(2) 0.0882(4) 0.0305(7) Uani 1 1 d .
H1 H 0.2504 0.1074 0.0660 0.037 Uiso 1 1 d R
H2 H 0.1951 0.0187 0.0705 0.037 Uiso 1 1 d R
O2 O 0.0000 -0.0253(3) 0.2500 0.0317(9) Uani 1 2 d S
H3 H -0.0412 -0.0626 0.3031 0.038 Uiso 1 1 d R
O3 O -0.1443(3) 0.1060(2) -0.0063(3) 0.0241(6) Uani 1 1 d .
O4 O -0.2772(3) 0.18722(19) 0.1403(3) 0.0198(5) Uani 1 1 d .
O5 O -0.5815(3) 0.1592(2) 0.0538(3) 0.0235(6) Uani 1 1 d .
O6 O -0.5527(5) 0.3574(3) 0.4579(7) 0.0669(15) Uani 1 1 d .
H6 H -0.4965 0.3766 0.5276 0.080 Uiso 1 1 d R
H7 H -0.6169 0.4002 0.4327 0.080 Uiso 1 1 d R
O7 O -0.2751(3) 0.3330(2) 0.3477(5) 0.0450(9) Uani 1 1 d .
O8 O -0.0552(4) 0.2647(2) 0.4049(4) 0.0323(7) Uani 1 1 d .
O9 O 0.1617(5) 0.3465(3) 0.5682(7) 0.0663(13) Uani 1 1 d .
O10 O -0.357(4) 0.414(3) 0.683(6) 0.60(2) Uiso 1 1 d .
Gd1 Gd 0.0000 0.138920(14) 0.2500 0.01295(7) Uani 1 2 d S
Gd2 Gd -0.5000 0.252410(15) 0.2500 0.01617(7) Uani 1 2 d S

loop_
_atom_site_aniso_label
_atom_site_aniso_U_11
_atom_site_aniso_U_22
_atom_site_aniso_U_33
_atom_site_aniso_U_23
_atom_site_aniso_U_13
_atom_site_aniso_U_12
C1 0.0104(13) 0.0192(16) 0.0166(15) 0.0028(12) -0.0035(11) -0.0008(11)
C2 0.0102(14) 0.0254(17) 0.0153(15) 0.0001(12) -0.0036(11) 0.0005(12)
C3 0.0124(14) 0.0286(18) 0.0150(16) -0.0028(13) 0.0000(11) -0.0022(13)
C4 0.0097(14) 0.038(2) 0.0153(16) -0.0008(14) -0.0013(11) -0.0035(13)
C5 0.0176(17) 0.026(2) 0.042(2) -0.0189(18) 0.0041(15) -0.0042(15)
C6 0.0171(17) 0.0235(19) 0.049(3) -0.0195(18) 0.0008(16) -0.0046(15)
C7 0.0174(18) 0.026(2) 0.085(4) -0.022(2) -0.005(2) 0.0021(17)
C9 0.021(2) 0.024(2) 0.086(4) -0.021(2) -0.010(2) -0.0017(17)
O1 0.0213(13) 0.0290(15) 0.0441(17) -0.0132(13) 0.0166(12) -0.0073(12)
O2 0.048(3) 0.0203(19) 0.030(2) 0.000 0.0172(19) 0.000
O3 0.0156(12) 0.0340(15) 0.0210(13) -0.0062(11) -0.0055(9) 0.0078(11)
O4 0.0129(11) 0.0290(14) 0.0164(12) -0.0034(10) -0.0030(8) 0.0010(10)
O5 0.0163(12) 0.0410(16) 0.0130(12) -0.0035(11) 0.0009(9) -0.0089(11)
O6 0.045(2) 0.059(3) 0.098(4) -0.046(3) 0.016(2) 0.0023(19)
O7 0.0178(14) 0.0323(17) 0.083(3) -0.0281(18) -0.0039(15) -0.0059(13)
O8 0.0274(16) 0.0223(14) 0.0461(19) -0.0153(13) -0.0007(14) -0.0005(12)
O9 0.044(2) 0.046(2) 0.104(4) -0.017(2) -0.010(2) 0.0051(19)
Gd1 0.01048(11) 0.01388(11) 0.01374(11) 0.000 -0.00205(7) 0.000
Gd2 0.01062(11) 0.01586(12) 0.02121(13) 0.000 -0.00201(8) 0.000

loop_
_atom_type_symbol
_atom_type_description
_atom_type_scat_dispersion_real
_atom_type_scat_dispersion_imag
_atom_type_scat_source
C C 0.0033 0.0016 'International Tables Vol C Tables 4.2.6.8 and 6.1.1.4'
H H 0.0000 0.0000 'International Tables Vol C Tables 4.2.6.8 and 6.1.1.4'
O O 0.0106 0.0060 'International Tables Vol C Tables 4.2.6.8 and 6.1.1.4'
Gd Gd -0.1653 3.9035 'International Tables Vol C Tables 4.2.6.8 and 6.1.1.4'

loop_
_geom_angle_atom_site_label_1
_geom_angle_atom_site_label_2
_geom_angle_atom_site_label_3
_geom_angle
_geom_angle_site_symmetry_1
_geom_angle_site_symmetry_3
O4 C1 O3 118.5(3) . .
O4 C1 C2 122.3(3) . .
O3 C1 C2 119.2(3) . .
O4 C1 Gd1 63.49(17) . .
O3 C1 Gd1 55.08(17) . .
C2 C1 Gd1 173.6(2) . .
C4 C2 C3 120.3(3) 2_454 .
C4 C2 C1 119.1(3) 2_454 .
C3 C2 C1 120.5(3) . .
O5 C3 C4 120.3(3) . .
O5 C3 C2 121.9(3) . .
C4 C3 C2 117.7(3) . .
C3 C4 C2 121.7(3) . 2_454
C3 C4 H4 119.1 . .
C2 C4 H4 119.1 2_454 .
O7 C5 O8 124.4(4) . .
O7 C5 C6 118.1(4) . .
O8 C5 C6 117.5(3) . .
C9 C6 C7 118.8(4) 3_566 .
C9 C6 C5 119.8(4) 3_566 .
C7 C6 C5 121.4(4) . .
O9 C7 C9 117.7(4) . .
O9 C7 C6 121.6(4) . .
C9 C7 C6 120.4(4) . .
C7 C9 C6 120.8(4) . 3_566
C7 C9 H9 119.6 . .
C6 C9 H9 119.6 3_566 .
Gd1 O1 H1 122.0 . .
Gd1 O1 H2 128.3 . .
H1 O1 H2 105.9 . .
Gd1 O2 H3 132.6 . .
C1 O3 Gd1 99.6(2) . .
C1 O4 Gd2 130.7(2) . .
C1 O4 Gd1 91.3(2) . .
Gd2 O4 Gd1 136.84(10) . .
C3 O5 Gd2 128.8(2) . .
Gd2 O6 H6 128.5 . .
Gd2 O6 H7 118.2 . .
H6 O6 H7 105.0 . .
C5 O7 Gd2 149.3(3) . .
C5 O8 Gd1 140.8(3) . .
O1 Gd1 O1 134.78(15) 2 .
O1 Gd1 O8 78.29(12) 2 .
O1 Gd1 O8 144.40(11) . .
O1 Gd1 O8 144.40(11) 2 2
O1 Gd1 O8 78.29(12) . 2
O8 Gd1 O8 74.95(18) . 2
O1 Gd1 O3 97.26(11) 2 .
O1 Gd1 O3 73.64(10) . .
O8 Gd1 O3 121.99(10) . .
O8 Gd1 O3 77.95(11) 2 .
O1 Gd1 O3 73.64(10) 2 2
O1 Gd1 O3 97.26(11) . 2
O8 Gd1 O3 77.95(11) . 2
O8 Gd1 O3 121.99(10) 2 2
O3 Gd1 O3 156.67(14) . 2
O1 Gd1 O2 67.39(8) 2 .
O1 Gd1 O2 67.39(8) . .
O8 Gd1 O2 142.52(9) . .
O8 Gd1 O2 142.52(9) 2 .
O3 Gd1 O2 78.34(7) . .
O3 Gd1 O2 78.34(7) 2 .
O1 Gd1 O4 123.11(10) 2 2
O1 Gd1 O4 70.47(9) . 2
O8 Gd1 O4 80.04(10) . 2
O8 Gd1 O4 74.66(10) 2 2
O3 Gd1 O4 138.29(9) . 2
O3 Gd1 O4 50.57(8) 2 2
O2 Gd1 O4 106.00(6) . 2
O1 Gd1 O4 70.47(9) 2 .
O1 Gd1 O4 123.11(10) . .
O8 Gd1 O4 74.66(10) . .
O8 Gd1 O4 80.04(10) 2 .
O3 Gd1 O4 50.57(8) . .
O3 Gd1 O4 138.29(9) 2 .
O2 Gd1 O4 106.00(6) . .
O4 Gd1 O4 148.00(12) 2 .
O1 Gd1 C1 98.36(11) 2 2
O1 Gd1 C1 83.72(10) . 2
O8 Gd1 C1 77.41(10) . 2
O8 Gd1 C1 98.27(11) 2 2
O3 Gd1 C1 157.35(9) . 2
O3 Gd1 C1 25.31(9) 2 2
O2 Gd1 C1 92.67(7) . 2
O4 Gd1 C1 25.26(9) 2 2
O4 Gd1 C1 151.48(9) . 2
O1 Gd1 C1 83.72(10) 2 .
O1 Gd1 C1 98.36(11) . .
O8 Gd1 C1 98.27(11) . .
O8 Gd1 C1 77.41(10) 2 .
O3 Gd1 C1 25.31(9) . .
O3 Gd1 C1 157.35(9) 2 .
O2 Gd1 C1 92.67(7) . .
O4 Gd1 C1 151.48(9) 2 .
O4 Gd1 C1 25.26(9) . .
C1 Gd1 C1 174.65(13) 2 .
O5 Gd2 O5 102.27(15) . 2_455
O5 Gd2 O7 139.65(11) . .
O5 Gd2 O7 82.57(13) 2_455 .
O5 Gd2 O7 82.57(13) . 2_455
O5 Gd2 O7 139.65(11) 2_455 2_455
O7 Gd2 O7 119.43(17) . 2_455
O5 Gd2 O6 150.28(13) . .
O5 Gd2 O6 86.63(15) 2_455 .
O7 Gd2 O6 69.10(14) . .
O7 Gd2 O6 72.90(16) 2_455 .
O5 Gd2 O6 86.63(15) . 2_455
O5 Gd2 O6 150.28(13) 2_455 2_455
O7 Gd2 O6 72.90(17) . 2_455
O7 Gd2 O6 69.10(14) 2_455 2_455
O6 Gd2 O6 99.6(3) . 2_455
O5 Gd2 O4 79.86(9) . 2_455
O5 Gd2 O4 71.30(9) 2_455 2_455
O7 Gd2 O4 137.49(12) . 2_455
O7 Gd2 O4 70.24(10) 2_455 2_455
O6 Gd2 O4 76.27(13) . 2_455
O6 Gd2 O4 138.42(12) 2_455 2_455
O5 Gd2 O4 71.30(9) . .
O5 Gd2 O4 79.86(9) 2_455 .
O7 Gd2 O4 70.24(10) . .
O7 Gd2 O4 137.49(12) 2_455 .
O6 Gd2 O4 138.42(12) . .
O6 Gd2 O4 76.27(13) 2_455 .
O4 Gd2 O4 133.38(13) 2_455 .

loop_
_geom_bond_atom_site_label_1
_geom_bond_atom_site_label_2
_geom_bond_distance
_geom_bond_site_symmetry_2
C1 O4 1.261(4) .
C1 O3 1.281(4) .
C1 C2 1.480(5) .
C1 Gd1 2.955(3) .
C2 C4 1.396(5) 2_454
C2 C3 1.409(5) .
C3 O5 1.340(4) .
C3 C4 1.392(5) .
C4 C2 1.396(5) 2_454
C4 H4 0.9300 .
C5 O7 1.248(5) .
C5 O8 1.262(5) .
C5 C6 1.502(5) .
C6 C9 1.386(6) 3_566
C6 C7 1.393(6) .
C7 O9 1.377(7) .
C7 C9 1.383(6) .
C9 C6 1.386(6) 3_566
C9 H9 0.9300 .
O1 Gd1 2.362(3) .
O1 H1 0.8460 .
O1 H2 0.9422 .
O2 Gd1 2.478(4) .
O2 H3 0.8318 .
O3 Gd1 2.457(3) .
O4 Gd2 2.486(2) .
O4 Gd1 2.644(2) .
O5 Gd2 2.242(3) .
O6 Gd2 2.457(4) .
O6 H6 0.7878 .
O6 H7 0.8731 .
O7 Gd2 2.412(3) .
O8 Gd1 2.392(3) .
Gd1 O1 2.362(3) 2
Gd1 O8 2.392(3) 2
Gd1 O3 2.457(3) 2
Gd1 O4 2.644(2) 2
Gd1 C1 2.955(3) 2
Gd2 O5 2.242(3) 2_455
Gd2 O7 2.412(3) 2_455
Gd2 O6 2.457(4) 2_455
Gd2 O4 2.486(2) 2_455
